data_4026885
loop_
_publ_author_name
'Zheng Yang'
'Mengyao She'
'Bing Yin'
'Jihong Cui'
'Yuze Zhang'
'Wei Sun'
'Jianli Li'
'Zhen Shi'

_publ_section_title
;
 Three Rhodamine-Based "Off-On" Chemosensors with High Selectivity and
 Sensitivity for Fe3+ Imaging in Living Cells
;
_journal_name_full 'Journal of Organic Chemistry'
_journal_page_first 1143
_journal_page_last 1147
_journal_paper_doi 10.1021/jo202056t
_journal_volume 77
_journal_year 2012
_chemical_formula_sum 'C35 H33 Br N4 O2 S'
_chemical_formula_weight 653.62
_chemical_name_systematic
; 
 ? 
;
_space_group_IT_number 14
_symmetry_cell_setting monoclinic
_symmetry_space_group_name_Hall '-P 2ybc'
_symmetry_space_group_name_H-M 'P 1 21/c 1'
_atom_sites_solution_hydrogens geom
_atom_sites_solution_primary direct
_atom_sites_solution_secondary difmap
_audit_creation_method SHELXL-97
_cell_angle_alpha 90.00
_cell_angle_beta 124.038(6)
_cell_angle_gamma 90.00
_cell_formula_units_Z 4
_cell_length_a 16.2504(18)
_cell_length_b 12.0239(13)
_cell_length_c 18.9598(15)
_cell_measurement_reflns_used 2996
_cell_measurement_temperature 293(2)
_cell_measurement_theta_max 22.34
_cell_measurement_theta_min 2.27
_cell_volume 3069.9(6)
_computing_cell_refinement 'Bruker SAINT'
_computing_data_collection 'Bruker APEX2'
_computing_data_reduction 'Bruker SAINT'
_computing_molecular_graphics 'Bruker SHELXTL'
_computing_publication_material 'Bruker SHELXTL'
_computing_structure_refinement 'SHELXL-97 (Sheldrick, 2008)'
_computing_structure_solution 'SHELXS-97 (Sheldrick, 2008)'
_diffrn_ambient_temperature 293(2)
_diffrn_detector_area_resol_mean 8.333
_diffrn_measured_fraction_theta_full 0.999
_diffrn_measured_fraction_theta_max 0.999
_diffrn_measurement_device_type 'BRUKER SMART APEXII'
_diffrn_measurement_method '\f and \w scans'
_diffrn_radiation_monochromator graphite
_diffrn_radiation_source 'fine-focus sealed tube'
_diffrn_radiation_type MoK\a
_diffrn_radiation_wavelength 0.71073
_diffrn_reflns_av_R_equivalents 0.0372
_diffrn_reflns_av_sigmaI/netI 0.0471
_diffrn_reflns_limit_h_max 19
_diffrn_reflns_limit_h_min -18
_diffrn_reflns_limit_k_max 14
_diffrn_reflns_limit_k_min -14
_diffrn_reflns_limit_l_max 18
_diffrn_reflns_limit_l_min -22
_diffrn_reflns_number 15070
_diffrn_reflns_theta_full 25.10
_diffrn_reflns_theta_max 25.10
_diffrn_reflns_theta_min 1.51
_exptl_absorpt_coefficient_mu 1.446
_exptl_absorpt_correction_T_max 0.8091
_exptl_absorpt_correction_T_min 0.6508
_exptl_absorpt_correction_type multi-scan
_exptl_absorpt_process_details sadabs
_exptl_crystal_colour yellow
_exptl_crystal_density_diffrn 1.414
_exptl_crystal_description block
_exptl_crystal_F_000 1352
_exptl_crystal_size_max 0.33
_exptl_crystal_size_mid 0.28
_exptl_crystal_size_min 0.15
_refine_diff_density_max 0.833
_refine_diff_density_min -0.676
_refine_diff_density_rms 0.060
_refine_ls_extinction_method none
_refine_ls_goodness_of_fit_ref 1.055
_refine_ls_hydrogen_treatment constr
_refine_ls_matrix_type full
_refine_ls_number_parameters 388
_refine_ls_number_reflns 5471
_refine_ls_number_restraints 0
_refine_ls_restrained_S_all 1.055
_refine_ls_R_factor_all 0.0805
_refine_ls_R_factor_gt 0.0464
_refine_ls_shift/su_max 0.000
_refine_ls_shift/su_mean 0.000
_refine_ls_structure_factor_coef Fsqd
_refine_ls_weighting_details 'calc w=1/[\s^2^(Fo^2^)+(0.0782P)^2^+0.4186P] where P=(Fo^2^+2Fc^2^)/3'
_refine_ls_weighting_scheme calc
_refine_ls_wR_factor_gt 0.1240
_refine_ls_wR_factor_ref 0.1485
_reflns_number_gt 3619
_reflns_number_total 5471
_reflns_threshold_expression >2sigma(I)
_cod_data_source_file jo202056t_si_002_1.cif
_cod_data_source_block Y1
_cod_original_cell_volume 3069.9(5)
_cod_database_code 4026885

loop_
_symmetry_equiv_pos_as_xyz
'x, y, z'
'-x, y+1/2, -z+1/2'
'-x, -y, -z'
'x, -y-1/2, z-1/2'

loop_
_atom_site_label
_atom_site_type_symbol
_atom_site_fract_x
_atom_site_fract_y
_atom_site_fract_z
_atom_site_U_iso_or_equiv
_atom_site_adp_type
_atom_site_occupancy
_atom_site_symmetry_multiplicity
_atom_site_calc_flag
_atom_site_refinement_flags
Br1 Br 0.42251(4) 0.98419(4) 0.12871(3) 0.0782(2) Uani 1 1 d .
S3 S 0.59936(7) 0.97948(7) 0.48276(6) 0.0449(2) Uani 1 1 d .
N1 N 0.71009(19) 0.8174(2) 0.48766(17) 0.0398(7) Uani 1 1 d .
N2 N 0.74946(18) 0.8714(2) 0.62259(16) 0.0358(6) Uani 1 1 d .
C28 C 0.7400(3) 0.2595(3) 0.5543(2) 0.0537(10) Uani 1 1 d .
H28A H 0.7609 0.2986 0.5222 0.064 Uiso 1 1 calc R
H28B H 0.6896 0.2059 0.5166 0.064 Uiso 1 1 calc R
O1 O 0.6627(2) 1.0021(2) 0.64569(18) 0.0588(7) Uani 1 1 d .
O2 O 0.91530(16) 0.62481(19) 0.61258(15) 0.0460(6) Uani 1 1 d .
C1 C 0.5109(3) 0.9276(3) 0.2406(2) 0.0517(9) Uani 1 1 d .
C2 C 0.5720(3) 0.8383(4) 0.2532(2) 0.0572(10) Uani 1 1 d .
H2 H 0.5674 0.8055 0.2066 0.069 Uiso 1 1 calc R
C3 C 0.6394(3) 0.7978(3) 0.3336(2) 0.0511(9) Uani 1 1 d .
H3 H 0.6810 0.7389 0.3419 0.061 Uiso 1 1 calc R
C4 C 0.6444(2) 0.8469(3) 0.4027(2) 0.0398(8) Uani 1 1 d .
C5 C 0.5800(2) 0.9342(3) 0.3880(2) 0.0417(8) Uani 1 1 d .
C6 C 0.5118(3) 0.9756(3) 0.3063(2) 0.0508(9) Uani 1 1 d .
H6 H 0.4688 1.0334 0.2971 0.061 Uiso 1 1 calc R
C7 C 0.6950(2) 0.8803(3) 0.5347(2) 0.0354(7) Uani 1 1 d .
C8 C 0.7289(3) 0.9333(3) 0.6730(2) 0.0427(8) Uani 1 1 d .
C9 C 0.8004(2) 0.8967(3) 0.7609(2) 0.0419(8) Uani 1 1 d .
C10 C 0.8088(3) 0.9330(3) 0.8341(2) 0.0586(10) Uani 1 1 d .
H10 H 0.7680 0.9887 0.8324 0.070 Uiso 1 1 calc R
C11 C 0.8806(3) 0.8825(4) 0.9098(3) 0.0692(12) Uani 1 1 d .
H11 H 0.8892 0.9049 0.9605 0.083 Uiso 1 1 calc R
C12 C 0.9392(3) 0.7991(4) 0.9106(2) 0.0669(12) Uani 1 1 d .
H12 H 0.9867 0.7661 0.9622 0.080 Uiso 1 1 calc R
C13 C 0.9299(3) 0.7631(3) 0.8376(2) 0.0525(9) Uani 1 1 d .
H13 H 0.9697 0.7064 0.8390 0.063 Uiso 1 1 calc R
C14 C 0.8586(2) 0.8145(3) 0.7618(2) 0.0382(8) Uani 1 1 d .
C15 C 0.8332(2) 0.7883(3) 0.67291(19) 0.0330(7) Uani 1 1 d .
C16 C 0.7967(2) 0.6697(3) 0.64720(18) 0.0336(7) Uani 1 1 d .
C17 C 0.7209(2) 0.6281(3) 0.6524(2) 0.0448(9) Uani 1 1 d .
H17 H 0.6919 0.6750 0.6716 0.054 Uiso 1 1 calc R
C18 C 0.6865(3) 0.5209(3) 0.6305(2) 0.0462(9) Uani 1 1 d .
H18 H 0.6347 0.4975 0.6344 0.055 Uiso 1 1 calc R
C19 C 0.7284(2) 0.4465(3) 0.6022(2) 0.0399(8) Uani 1 1 d .
C20 C 0.8052(2) 0.4882(3) 0.5965(2) 0.0383(8) Uani 1 1 d .
H20 H 0.8350 0.4421 0.5776 0.046 Uiso 1 1 calc R
C21 C 0.8370(2) 0.5968(3) 0.61856(18) 0.0349(7) Uani 1 1 d .
C22 C 0.9564(2) 0.7292(3) 0.63870(18) 0.0339(7) Uani 1 1 d .
C24 C 1.0884(2) 0.8484(3) 0.66027(19) 0.0387(8) Uani 1 1 d .
C25 C 1.0509(2) 0.9319(3) 0.6868(2) 0.0418(8) Uani 1 1 d .
H25 H 1.0813 1.0014 0.7025 0.050 Uiso 1 1 calc R
C26 C 0.9697(2) 0.9113(3) 0.6896(2) 0.0397(8) Uani 1 1 d .
H26 H 0.9475 0.9675 0.7088 0.048 Uiso 1 1 calc R
C27 C 0.9189(2) 0.8102(3) 0.66511(18) 0.0326(7) Uani 1 1 d .
N3 N 0.6970(2) 0.3387(2) 0.58266(19) 0.0490(8) Uani 1 1 d .
C29 C 0.8281(3) 0.1980(4) 0.6274(3) 0.0748(13) Uani 1 1 d .
H29A H 0.8546 0.1479 0.6055 0.112 Uiso 1 1 calc R
H29B H 0.8073 0.1567 0.6581 0.112 Uiso 1 1 calc R
H29C H 0.8783 0.2506 0.6650 0.112 Uiso 1 1 calc R
C32 C 1.1896(3) 0.9763(3) 0.6374(3) 0.0591(11) Uani 1 1 d .
H32A H 1.2602 0.9887 0.6651 0.071 Uiso 1 1 calc R
H32B H 1.1650 1.0328 0.6577 0.071 Uiso 1 1 calc R
C33 C 1.1390(4) 0.9904(5) 0.5431(4) 0.110(2) Uani 1 1 d .
H33A H 1.1518 1.0638 0.5314 0.165 Uiso 1 1 calc R
H33B H 1.0687 0.9802 0.5151 0.165 Uiso 1 1 calc R
H33C H 1.1641 0.9362 0.5225 0.165 Uiso 1 1 calc R
N4 N 1.1750(2) 0.8676(2) 0.6624(2) 0.0526(8) Uani 1 1 d .
C23 C 1.0392(2) 0.7474(3) 0.63596(19) 0.0388(8) Uani 1 1 d .
H23 H 1.0618 0.6907 0.6175 0.047 Uiso 1 1 calc R
C30 C 0.6254(3) 0.2922(3) 0.5984(3) 0.0613(11) Uani 1 1 d .
H30A H 0.6331 0.3291 0.6473 0.074 Uiso 1 1 calc R
H30B H 0.6394 0.2138 0.6119 0.074 Uiso 1 1 calc R
C31 C 0.5194(3) 0.3055(4) 0.5227(3) 0.0910(16) Uani 1 1 d .
H31A H 0.4750 0.2773 0.5367 0.137 Uiso 1 1 calc R
H31B H 0.5102 0.2649 0.4752 0.137 Uiso 1 1 calc R
H31C H 0.5057 0.3829 0.5081 0.137 Uiso 1 1 calc R
C34 C 1.2195(3) 0.7728(4) 0.6476(3) 0.0691(12) Uani 1 1 d .
H34A H 1.1793 0.7544 0.5875 0.083 Uiso 1 1 calc R
H34B H 1.2187 0.7091 0.6786 0.083 Uiso 1 1 calc R
C35 C 1.3250(3) 0.7932(5) 0.6743(3) 0.0916(16) Uani 1 1 d .
H35A H 1.3496 0.7283 0.6622 0.137 Uiso 1 1 calc R
H35B H 1.3660 0.8085 0.7342 0.137 Uiso 1 1 calc R
H35C H 1.3265 0.8556 0.6434 0.137 Uiso 1 1 calc R

loop_
_atom_site_aniso_label
_atom_site_aniso_U_11
_atom_site_aniso_U_22
_atom_site_aniso_U_33
_atom_site_aniso_U_23
_atom_site_aniso_U_13
_atom_site_aniso_U_12
Br1 0.0733(3) 0.0992(4) 0.0451(3) 0.0122(2) 0.0228(2) 0.0017(3)
S3 0.0429(5) 0.0427(5) 0.0437(5) 0.0003(4) 0.0209(4) 0.0088(4)
N1 0.0369(15) 0.0424(17) 0.0441(17) -0.0008(13) 0.0253(13) 0.0022(13)
N2 0.0352(14) 0.0361(16) 0.0392(15) 0.0012(12) 0.0228(12) 0.0034(12)
C28 0.058(2) 0.043(2) 0.060(2) -0.0126(18) 0.033(2) -0.0149(18)
O1 0.0627(18) 0.0566(18) 0.0617(17) 0.0000(13) 0.0378(15) 0.0204(14)
O2 0.0514(14) 0.0386(14) 0.0644(15) -0.0165(11) 0.0425(13) -0.0137(11)
C1 0.039(2) 0.066(3) 0.043(2) 0.0039(19) 0.0190(16) -0.0081(19)
C2 0.048(2) 0.081(3) 0.044(2) -0.011(2) 0.0275(18) -0.011(2)
C3 0.048(2) 0.057(2) 0.051(2) -0.0043(18) 0.0298(18) 0.0031(18)
C4 0.0354(17) 0.040(2) 0.045(2) -0.0017(15) 0.0230(16) -0.0057(15)
C5 0.0351(18) 0.042(2) 0.044(2) -0.0010(16) 0.0201(16) -0.0034(16)
C6 0.043(2) 0.054(2) 0.046(2) 0.0044(17) 0.0197(18) 0.0019(17)
C7 0.0314(17) 0.0314(18) 0.0444(19) 0.0017(15) 0.0219(15) -0.0021(14)
C8 0.049(2) 0.038(2) 0.050(2) -0.0060(16) 0.0324(18) -0.0039(17)
C9 0.049(2) 0.040(2) 0.045(2) -0.0056(16) 0.0312(17) -0.0042(16)
C10 0.070(3) 0.061(3) 0.060(3) -0.013(2) 0.045(2) -0.004(2)
C11 0.080(3) 0.089(3) 0.044(2) -0.009(2) 0.037(2) -0.004(3)
C12 0.069(3) 0.084(3) 0.039(2) 0.008(2) 0.026(2) 0.012(2)
C13 0.049(2) 0.062(3) 0.043(2) 0.0022(18) 0.0242(17) 0.0039(19)
C14 0.0380(18) 0.039(2) 0.0432(19) -0.0041(15) 0.0261(16) -0.0067(15)
C15 0.0296(16) 0.0326(18) 0.0353(17) 0.0015(14) 0.0173(14) 0.0019(13)
C16 0.0322(16) 0.0356(19) 0.0343(17) 0.0011(14) 0.0193(14) 0.0001(14)
C17 0.0407(19) 0.041(2) 0.062(2) -0.0006(17) 0.0344(18) 0.0019(16)
C18 0.0335(19) 0.044(2) 0.062(2) -0.0003(17) 0.0277(18) -0.0066(16)
C19 0.0354(18) 0.035(2) 0.0393(19) 0.0021(15) 0.0150(15) -0.0043(15)
C20 0.0388(19) 0.036(2) 0.0418(19) -0.0036(14) 0.0237(16) -0.0016(15)
C21 0.0333(17) 0.0371(19) 0.0332(17) 0.0020(14) 0.0180(14) -0.0023(14)
C22 0.0336(17) 0.0341(19) 0.0337(17) -0.0036(14) 0.0187(14) -0.0043(14)
C24 0.0359(18) 0.044(2) 0.0387(18) -0.0034(15) 0.0226(15) -0.0066(15)
C25 0.0427(19) 0.0340(19) 0.048(2) -0.0057(16) 0.0249(16) -0.0092(16)
C26 0.0397(18) 0.036(2) 0.0464(19) -0.0038(15) 0.0259(16) 0.0004(15)
C27 0.0303(16) 0.0361(19) 0.0308(16) 0.0022(13) 0.0168(13) -0.0001(14)
N3 0.0463(17) 0.0370(18) 0.068(2) -0.0062(14) 0.0344(16) -0.0122(14)
C29 0.060(3) 0.069(3) 0.090(3) -0.004(2) 0.039(2) 0.007(2)
C32 0.061(3) 0.057(3) 0.075(3) -0.008(2) 0.047(2) -0.019(2)
C33 0.083(4) 0.146(6) 0.092(4) 0.037(3) 0.044(3) -0.016(3)
N4 0.0506(18) 0.048(2) 0.074(2) -0.0096(16) 0.0441(17) -0.0106(15)
C23 0.0413(18) 0.040(2) 0.0424(19) -0.0068(15) 0.0282(16) -0.0024(15)
C30 0.066(3) 0.041(2) 0.080(3) 0.003(2) 0.043(2) -0.009(2)
C31 0.056(3) 0.079(4) 0.117(4) -0.001(3) 0.035(3) -0.015(2)
C34 0.057(2) 0.064(3) 0.108(4) -0.019(2) 0.059(3) -0.013(2)
C35 0.062(3) 0.112(4) 0.103(4) -0.017(3) 0.047(3) 0.004(3)

loop_
_atom_type_symbol
_atom_type_description
_atom_type_scat_dispersion_real
_atom_type_scat_dispersion_imag
_atom_type_scat_source
C C 0.0033 0.0016 'International Tables Vol C Tables 4.2.6.8 and 6.1.1.4'
H H 0.0000 0.0000 'International Tables Vol C Tables 4.2.6.8 and 6.1.1.4'
Br Br -0.2901 2.4595 'International Tables Vol C Tables 4.2.6.8 and 6.1.1.4'
N N 0.0061 0.0033 'International Tables Vol C Tables 4.2.6.8 and 6.1.1.4'
O O 0.0106 0.0060 'International Tables Vol C Tables 4.2.6.8 and 6.1.1.4'
S S 0.1246 0.1234 'International Tables Vol C Tables 4.2.6.8 and 6.1.1.4'

loop_
_geom_angle_atom_site_label_1
_geom_angle_atom_site_label_2
_geom_angle_atom_site_label_3
_geom_angle
C5 S3 C7 87.60(15)
C7 N1 C4 109.3(3)
C7 N2 C8 123.2(3)
C7 N2 C15 123.4(2)
C8 N2 C15 113.3(3)
N3 C28 C29 112.7(3)
N3 C28 H28A 109.1
C29 C28 H28A 109.1
N3 C28 H28B 109.1
C29 C28 H28B 109.1
H28A C28 H28B 107.8
C22 O2 C21 118.5(2)
C6 C1 C2 121.9(3)
C6 C1 Br1 118.8(3)
C2 C1 Br1 119.3(3)
C3 C2 C1 120.8(3)
C3 C2 H2 119.6
C1 C2 H2 119.6
C2 C3 C4 118.9(4)
C2 C3 H3 120.6
C4 C3 H3 120.6
N1 C4 C5 115.3(3)
N1 C4 C3 125.6(3)
C5 C4 C3 119.1(3)
C4 C5 C6 122.1(3)
C4 C5 S3 110.4(2)
C6 C5 S3 127.5(3)
C1 C6 C5 117.2(4)
C1 C6 H6 121.4
C5 C6 H6 121.4
N1 C7 N2 123.0(3)
N1 C7 S3 117.3(2)
N2 C7 S3 119.7(2)
O1 C8 N2 124.4(3)
O1 C8 C9 129.5(3)
N2 C8 C9 106.1(3)
C14 C9 C10 122.5(3)
C14 C9 C8 109.6(3)
C10 C9 C8 127.8(3)
C11 C10 C9 116.9(4)
C11 C10 H10 121.5
C9 C10 H10 121.5
C12 C11 C10 120.5(4)
C12 C11 H11 119.8
C10 C11 H11 119.8
C13 C12 C11 122.2(4)
C13 C12 H12 118.9
C11 C12 H12 118.9
C12 C13 C14 117.4(4)
C12 C13 H13 121.3
C14 C13 H13 121.3
C9 C14 C13 120.5(3)
C9 C14 C15 112.2(3)
C13 C14 C15 127.2(3)
C27 C15 C16 110.5(2)
C27 C15 N2 112.2(2)
C16 C15 N2 111.4(2)
C27 C15 C14 112.3(2)
C16 C15 C14 111.3(2)
N2 C15 C14 98.7(2)
C21 C16 C17 116.0(3)
C21 C16 C15 122.6(3)
C17 C16 C15 121.4(3)
C18 C17 C16 123.1(3)
C18 C17 H17 118.5
C16 C17 H17 118.5
C17 C18 C19 120.8(3)
C17 C18 H18 119.6
C19 C18 H18 119.6
N3 C19 C18 121.5(3)
N3 C19 C20 122.1(3)
C18 C19 C20 116.4(3)
C21 C20 C19 120.8(3)
C21 C20 H20 119.6
C19 C20 H20 119.6
C16 C21 C20 122.9(3)
C16 C21 O2 122.8(3)
C20 C21 O2 114.3(3)
O2 C22 C27 123.3(3)
O2 C22 C23 114.4(3)
C27 C22 C23 122.3(3)
C23 C24 N4 122.5(3)
C23 C24 C25 117.4(3)
N4 C24 C25 120.0(3)
C26 C25 C24 120.3(3)
C26 C25 H25 119.9
C24 C25 H25 119.9
C25 C26 C27 123.1(3)
C25 C26 H26 118.5
C27 C26 H26 118.5
C22 C27 C26 115.9(3)
C22 C27 C15 122.2(3)
C26 C27 C15 121.8(3)
C19 N3 C28 122.6(3)
C19 N3 C30 121.7(3)
C28 N3 C30 115.3(3)
C28 C29 H29A 109.5
C28 C29 H29B 109.5
H29A C29 H29B 109.5
C28 C29 H29C 109.5
H29A C29 H29C 109.5
H29B C29 H29C 109.5
N4 C32 C33 114.2(4)
N4 C32 H32A 108.7
C33 C32 H32A 108.7
N4 C32 H32B 108.7
C33 C32 H32B 108.7
H32A C32 H32B 107.6
C32 C33 H33A 109.5
C32 C33 H33B 109.5
H33A C33 H33B 109.5
C32 C33 H33C 109.5
H33A C33 H33C 109.5
H33B C33 H33C 109.5
C24 N4 C32 118.8(3)
C24 N4 C34 117.6(3)
C32 N4 C34 116.7(3)
C24 C23 C22 121.0(3)
C24 C23 H23 119.5
C22 C23 H23 119.5
N3 C30 C31 112.2(3)
N3 C30 H30A 109.2
C31 C30 H30A 109.2
N3 C30 H30B 109.2
C31 C30 H30B 109.2
H30A C30 H30B 107.9
C30 C31 H31A 109.5
C30 C31 H31B 109.5
H31A C31 H31B 109.5
C30 C31 H31C 109.5
H31A C31 H31C 109.5
H31B C31 H31C 109.5
N4 C34 C35 113.6(3)
N4 C34 H34A 108.8
C35 C34 H34A 108.8
N4 C34 H34B 108.8
C35 C34 H34B 108.8
H34A C34 H34B 107.7
C34 C35 H35A 109.5
C34 C35 H35B 109.5
H35A C35 H35B 109.5
C34 C35 H35C 109.5
H35A C35 H35C 109.5
H35B C35 H35C 109.5

loop_
_geom_bond_atom_site_label_1
_geom_bond_atom_site_label_2
_geom_bond_distance
Br1 C1 1.901(4)
S3 C5 1.729(3)
S3 C7 1.759(3)
N1 C7 1.293(4)
N1 C4 1.390(4)
N2 C7 1.385(4)
N2 C8 1.391(4)
N2 C15 1.519(4)
C28 N3 1.450(4)
C28 C29 1.515(5)
C28 H28A 0.9700
C28 H28B 0.9700
O1 C8 1.220(4)
O2 C22 1.378(4)
O2 C21 1.382(3)
C1 C6 1.367(5)
C1 C2 1.390(5)
C2 C3 1.376(5)
C2 H2 0.9300
C3 C4 1.398(5)
C3 H3 0.9300
C4 C5 1.395(5)
C5 C6 1.398(5)
C6 H6 0.9300
C8 C9 1.467(5)
C9 C14 1.361(4)
C9 C10 1.388(5)
C10 C11 1.384(6)
C10 H10 0.9300
C11 C12 1.378(6)
C11 H11 0.9300
C12 C13 1.374(5)
C12 H12 0.9300
C13 C14 1.388(5)
C13 H13 0.9300
C14 C15 1.527(4)
C15 C27 1.503(4)
C15 C16 1.518(4)
C16 C21 1.375(4)
C16 C17 1.382(4)
C17 C18 1.374(5)
C17 H17 0.9300
C18 C19 1.401(5)
C18 H18 0.9300
C19 N3 1.367(4)
C19 C20 1.404(5)
C20 C21 1.380(4)
C20 H20 0.9300
C22 C27 1.382(4)
C22 C23 1.393(4)
C24 C23 1.384(4)
C24 N4 1.403(4)
C24 C25 1.406(5)
C25 C26 1.373(4)
C25 H25 0.9300
C26 C27 1.395(4)
C26 H26 0.9300
N3 C30 1.464(4)
C29 H29A 0.9600
C29 H29B 0.9600
C29 H29C 0.9600
C32 N4 1.456(5)
C32 C33 1.501(7)
C32 H32A 0.9700
C32 H32B 0.9700
C33 H33A 0.9600
C33 H33B 0.9600
C33 H33C 0.9600
N4 C34 1.460(5)
C23 H23 0.9300
C30 C31 1.512(5)
C30 H30A 0.9700
C30 H30B 0.9700
C31 H31A 0.9600
C31 H31B 0.9600
C31 H31C 0.9600
C34 C35 1.511(5)
C34 H34A 0.9700
C34 H34B 0.9700
C35 H35A 0.9600
C35 H35B 0.9600
C35 H35C 0.9600

loop_
_geom_torsion_atom_site_label_1
_geom_torsion_atom_site_label_2
_geom_torsion_atom_site_label_3
_geom_torsion_atom_site_label_4
_geom_torsion
C6 C1 C2 C3 -2.9(6)
Br1 C1 C2 C3 177.6(3)
C1 C2 C3 C4 1.1(6)
C7 N1 C4 C5 0.3(4)
C7 N1 C4 C3 179.3(3)
C2 C3 C4 N1 -178.1(3)
C2 C3 C4 C5 0.9(5)
N1 C4 C5 C6 178.0(3)
C3 C4 C5 C6 -1.1(5)
N1 C4 C5 S3 -1.6(4)
C3 C4 C5 S3 179.3(3)
C7 S3 C5 C4 1.7(2)
C7 S3 C5 C6 -177.8(3)
C2 C1 C6 C5 2.6(5)
Br1 C1 C6 C5 -177.9(3)
C4 C5 C6 C1 -0.6(5)
S3 C5 C6 C1 178.9(3)
C4 N1 C7 N2 -179.7(3)
C4 N1 C7 S3 1.1(3)
C8 N2 C7 N1 -175.2(3)
C15 N2 C7 N1 0.8(5)
C8 N2 C7 S3 3.9(4)
C15 N2 C7 S3 180.0(2)
C5 S3 C7 N1 -1.7(3)
C5 S3 C7 N2 179.1(3)
C7 N2 C8 O1 -1.2(5)
C15 N2 C8 O1 -177.6(3)
C7 N2 C8 C9 178.0(3)
C15 N2 C8 C9 1.6(4)
O1 C8 C9 C14 177.5(4)
N2 C8 C9 C14 -1.7(4)
O1 C8 C9 C10 0.1(6)
N2 C8 C9 C10 -179.1(3)
C14 C9 C10 C11 0.6(6)
C8 C9 C10 C11 177.7(4)
C9 C10 C11 C12 -0.8(6)
C10 C11 C12 C13 0.3(7)
C11 C12 C13 C14 0.4(6)
C10 C9 C14 C13 0.0(5)
C8 C9 C14 C13 -177.5(3)
C10 C9 C14 C15 178.7(3)
C8 C9 C14 C15 1.2(4)
C12 C13 C14 C9 -0.6(5)
C12 C13 C14 C15 -179.0(3)
C7 N2 C15 C27 64.3(4)
C8 N2 C15 C27 -119.4(3)
C7 N2 C15 C16 -60.2(4)
C8 N2 C15 C16 116.2(3)
C7 N2 C15 C14 -177.3(3)
C8 N2 C15 C14 -0.9(3)
C9 C14 C15 C27 118.1(3)
C13 C14 C15 C27 -63.3(4)
C9 C14 C15 C16 -117.4(3)
C13 C14 C15 C16 61.2(4)
C9 C14 C15 N2 -0.3(3)
C13 C14 C15 N2 178.3(3)
C27 C15 C16 C21 -1.9(4)
N2 C15 C16 C21 123.4(3)
C14 C15 C16 C21 -127.5(3)
C27 C15 C16 C17 177.3(3)
N2 C15 C16 C17 -57.4(4)
C14 C15 C16 C17 51.7(4)
C21 C16 C17 C18 -0.1(5)
C15 C16 C17 C18 -179.4(3)
C16 C17 C18 C19 0.9(6)
C17 C18 C19 N3 178.0(3)
C17 C18 C19 C20 -1.0(5)
N3 C19 C20 C21 -178.5(3)
C18 C19 C20 C21 0.5(5)
C17 C16 C21 C20 -0.4(5)
C15 C16 C21 C20 178.8(3)
C17 C16 C21 O2 -177.8(3)
C15 C16 C21 O2 1.4(5)
C19 C20 C21 C16 0.2(5)
C19 C20 C21 O2 177.8(3)
C22 O2 C21 C16 1.9(4)
C22 O2 C21 C20 -175.8(3)
C21 O2 C22 C27 -4.6(4)
C21 O2 C22 C23 175.7(3)
C23 C24 C25 C26 1.3(5)
N4 C24 C25 C26 -176.1(3)
C24 C25 C26 C27 -1.6(5)
O2 C22 C27 C26 179.9(3)
C23 C22 C27 C26 -0.5(4)
O2 C22 C27 C15 4.0(4)
C23 C22 C27 C15 -176.3(3)
C25 C26 C27 C22 1.1(5)
C25 C26 C27 C15 177.0(3)
C16 C15 C27 C22 -0.7(4)
N2 C15 C27 C22 -125.6(3)
C14 C15 C27 C22 124.3(3)
C16 C15 C27 C26 -176.3(3)
N2 C15 C27 C26 58.8(4)
C14 C15 C27 C26 -51.3(4)
C18 C19 N3 C28 -179.2(3)
C20 C19 N3 C28 -0.2(5)
C18 C19 N3 C30 -6.4(5)
C20 C19 N3 C30 172.6(3)
C29 C28 N3 C19 89.1(4)
C29 C28 N3 C30 -84.1(4)
C23 C24 N4 C32 143.0(3)
C25 C24 N4 C32 -39.7(5)
C23 C24 N4 C34 -7.0(5)
C25 C24 N4 C34 170.2(3)
C33 C32 N4 C24 -83.9(5)
C33 C32 N4 C34 66.5(5)
N4 C24 C23 C22 176.7(3)
C25 C24 C23 C22 -0.7(5)
O2 C22 C23 C24 180.0(3)
C27 C22 C23 C24 0.3(5)
C19 N3 C30 C31 90.9(4)
C28 N3 C30 C31 -95.8(4)
C24 N4 C34 C35 -164.3(4)
C32 N4 C34 C35 45.0(5)

loop_
_cod_related_entry_id
_cod_related_entry_database
_cod_related_entry_code
1 ChemSpider 30659446
